data_4084719
loop_
_publ_author_name
'Hermeke, Julia'
'Mewald, Marius'
'Irran, Elisabeth'
'Oestreich, Martin'

_publ_section_title
;
 Chemoselective Tin--Boron Exchange Aided by the Use of Dummy Ligands at
 the Tin Atom
;
_journal_issue 19
_journal_name_full Organometallics
_journal_page_first 5097
_journal_paper_doi 10.1021/om500851r
_journal_volume 33
_journal_year 2014
_chemical_formula_sum 'C45 H34 B F5 O'
_chemical_formula_weight 696.53
_chemical_name_systematic
; 
 ? 
;
_space_group_IT_number 4
_symmetry_cell_setting monoclinic
_symmetry_space_group_name_Hall 'P 2yb'
_symmetry_space_group_name_H-M 'P 1 21 1'
_atom_sites_solution_hydrogens geom
_atom_sites_solution_primary direct
_atom_sites_solution_secondary difmap
_audit_creation_method
;
CrysAlisPro, Agilent Technologies,
Version 1.171.37.31 (release 14-01-2014 CrysAlis171 .NET)
(compiled Jan 14 2014,18:38:05)
;
_cell_angle_alpha 90.00
_cell_angle_beta 92.797(5)
_cell_angle_gamma 90.00
_cell_formula_units_Z 2
_cell_length_a 14.4431(7)
_cell_length_b 9.1854(5)
_cell_length_c 14.5944(7)
_cell_measurement_reflns_used 2244
_cell_measurement_temperature 150(2)
_cell_measurement_theta_max 71.0990
_cell_measurement_theta_min 3.0140
_cell_volume 1933.87(17)
_computing_cell_refinement
;
CrysAlisPro, Agilent Technologies,
Version 1.171.37.31 (release 14-01-2014 CrysAlis171 .NET)
(compiled Jan 14 2014,18:38:05)
;
_computing_data_collection
;
CrysAlisPro, Agilent Technologies,
Version 1.171.37.31 (release 14-01-2014 CrysAlis171 .NET)
(compiled Jan 14 2014,18:38:05)
;
_computing_data_reduction
;
CrysAlisPro, Agilent Technologies,
Version 1.171.37.31 (release 14-01-2014 CrysAlis171 .NET)
(compiled Jan 14 2014,18:38:05)
;
_computing_structure_refinement 'SHELXL-97 (Sheldrick, 1997)'
_computing_structure_solution 'SHELXS-97 (Sheldrick, 1990)'
_diffrn_ambient_environment N~2~
_diffrn_ambient_temperature 150.00(10)
_diffrn_detector 'CCD plate'
_diffrn_detector_type Atlas
_diffrn_measured_fraction_theta_full 0.997
_diffrn_measured_fraction_theta_max 0.997
_diffrn_measurement_device 'four-circle diffractometer'
_diffrn_measurement_device_type 'SuperNova, Single source at offset, Atlas'
_diffrn_measurement_method '\w scans'
_diffrn_radiation_monochromator mirror
_diffrn_radiation_probe x-ray
_diffrn_radiation_type 'Cu K\a'
_diffrn_radiation_wavelength 1.54184
_diffrn_reflns_av_R_equivalents 0.0291
_diffrn_reflns_av_sigmaI/netI 0.0457
_diffrn_reflns_limit_h_max 17
_diffrn_reflns_limit_h_min -17
_diffrn_reflns_limit_k_max 10
_diffrn_reflns_limit_k_min -10
_diffrn_reflns_limit_l_max 17
_diffrn_reflns_limit_l_min -17
_diffrn_reflns_number 7271
_diffrn_reflns_theta_full 67.50
_diffrn_reflns_theta_max 67.50
_diffrn_reflns_theta_min 3.03
_diffrn_source 'sealed X-ray tube'
_diffrn_source_type 'SuperNova (Cu) X-ray Source'
_exptl_absorpt_coefficient_mu 0.714
_exptl_absorpt_correction_T_max 0.9652
_exptl_absorpt_correction_T_min 0.7831
_exptl_absorpt_correction_type multi-scan
_exptl_absorpt_process_details
;
CrysAlisPro, Agilent Technologies,
Version 1.171.37.31 (release 14-01-2014 CrysAlis171 .NET)
(compiled Jan 14 2014,18:38:05)
Empirical absorption correction using spherical harmonics,
 implemented in SCALE3 ABSPACK scaling algorithm.
;
_exptl_crystal_colour colourless
_exptl_crystal_density_diffrn 1.196
_exptl_crystal_density_method 'not measured'
_exptl_crystal_description plate
_exptl_crystal_F_000 724
_exptl_crystal_size_max 0.36
_exptl_crystal_size_mid 0.11
_exptl_crystal_size_min 0.05
_platon_squeeze_details
;
;
_refine_diff_density_max 0.258
_refine_diff_density_min -0.270
_refine_diff_density_rms 0.036
_refine_ls_abs_structure_details 'Flack H D (1983), Acta Cryst. A39, 876-881'
_refine_ls_abs_structure_Flack -0.68(17)
_refine_ls_extinction_coef 0.0005(2)
_refine_ls_extinction_expression Fc^*^=kFc[1+0.001xFc^2^\l^3^/sin(2\q)]^-1/4^
_refine_ls_extinction_method SHELXL
_refine_ls_goodness_of_fit_ref 1.012
_refine_ls_hydrogen_treatment constr
_refine_ls_matrix_type full
_refine_ls_number_parameters 493
_refine_ls_number_reflns 5231
_refine_ls_number_restraints 31
_refine_ls_restrained_S_all 1.016
_refine_ls_R_factor_all 0.0555
_refine_ls_R_factor_gt 0.0452
_refine_ls_shift/su_max 0.000
_refine_ls_shift/su_mean 0.000
_refine_ls_structure_factor_coef Fsqd
_refine_ls_weighting_details 'calc w=1/[\s^2^(Fo^2^)+(0.0666P)^2^+0.0216P] where P=(Fo^2^+2Fc^2^)/3'
_refine_ls_weighting_scheme calc
_refine_ls_wR_factor_gt 0.1138
_refine_ls_wR_factor_ref 0.1215
_reflns_number_gt 4371
_reflns_number_total 5231
_reflns_threshold_expression >2sigma(I)
_cod_data_source_file om500851r_si_002.cif
_cod_data_source_block cu-704
_cod_original_sg_symbol_H-M P21
_cod_database_code 4084719

loop_
_symmetry_equiv_pos_as_xyz
'x, y, z'
'-x, y+1/2, -z'

loop_
_atom_site_label
_atom_site_type_symbol
_atom_site_fract_x
_atom_site_fract_y
_atom_site_fract_z
_atom_site_U_iso_or_equiv
_atom_site_adp_type
_atom_site_occupancy
_atom_site_symmetry_multiplicity
_atom_site_calc_flag
_atom_site_refinement_flags
_atom_site_disorder_assembly
_atom_site_disorder_group
B1 B 0.2130(2) 0.4288(4) 0.2573(2) 0.0355(7) Uani 1 1 d . . .
O1 O 0.25078(15) 0.2630(2) 0.25339(14) 0.0427(5) Uani 1 1 d . . .
F1 F 0.29498(15) 0.6339(2) 0.11850(12) 0.0605(5) Uani 1 1 d . . .
F2 F 0.2248(2) 0.6919(3) -0.04666(15) 0.0914(9) Uani 1 1 d . . .
F3 F 0.0648(2) 0.5599(3) -0.11296(14) 0.0907(9) Uani 1 1 d . . .
F4 F -0.01938(15) 0.3616(4) -0.00643(15) 0.0857(9) Uani 1 1 d . . .
F5 F 0.05300(15) 0.2936(3) 0.15779(13) 0.0719(7) Uani 1 1 d . . .
C1 C 0.30195(18) 0.5224(3) 0.29551(18) 0.0343(6) Uani 1 1 d . . .
H1 H 0.3563 0.4981 0.2596 0.041 Uiso 1 1 calc R . .
H1B H 0.2888 0.6276 0.2875 0.041 Uiso 1 1 calc R . .
C2 C 0.32425(18) 0.4907(3) 0.39600(19) 0.0357(6) Uani 1 1 d . . .
C3 C 0.40145(19) 0.3996(3) 0.4265(2) 0.0387(6) Uani 1 1 d . . .
C4 C 0.4063(2) 0.3490(4) 0.5151(2) 0.0454(7) Uani 1 1 d . . .
H4 H 0.4566 0.2877 0.5342 0.055 Uiso 1 1 calc R . .
C5 C 0.3397(2) 0.3845(3) 0.5786(2) 0.0434(7) Uani 1 1 d . . .
C6 C 0.3401(3) 0.3240(4) 0.6683(2) 0.0522(8) Uani 1 1 d . . .
H6 H 0.3869 0.2557 0.6864 0.063 Uiso 1 1 calc R . .
C7 C 0.2763(3) 0.3605(4) 0.7280(2) 0.0551(9) Uani 1 1 d . . .
H7 H 0.2780 0.3174 0.7872 0.066 Uiso 1 1 calc R . .
C8 C 0.2068(2) 0.4625(5) 0.7032(2) 0.0542(9) Uani 1 1 d . . .
H8 H 0.1620 0.4884 0.7459 0.065 Uiso 1 1 calc R . .
C9 C 0.2036(2) 0.5245(4) 0.61786(19) 0.0433(7) Uani 1 1 d . . .
H9 H 0.1570 0.5945 0.6024 0.052 Uiso 1 1 calc R . .
C10 C 0.26870(19) 0.4860(3) 0.55186(19) 0.0382(6) Uani 1 1 d . . .
C11 C 0.26288(19) 0.5378(3) 0.45969(18) 0.0357(6) Uani 1 1 d . . .
C12 C 0.18362(18) 0.6344(3) 0.42813(18) 0.0344(6) Uani 1 1 d . . .
C13 C 0.17871(18) 0.7817(4) 0.45803(17) 0.0343(6) Uani 1 1 d . . .
C14 C 0.2502(2) 0.8484(4) 0.51427(18) 0.0389(6) Uani 1 1 d . . .
H14 H 0.3032 0.7934 0.5339 0.047 Uiso 1 1 calc R . .
C15 C 0.2430(2) 0.9916(4) 0.54037(19) 0.0425(7) Uani 1 1 d . . .
H15 H 0.2918 1.0351 0.5767 0.051 Uiso 1 1 calc R . .
C16 C 0.1639(2) 1.0750(4) 0.5138(2) 0.0444(7) Uani 1 1 d . . .
H16 H 0.1592 1.1733 0.5332 0.053 Uiso 1 1 calc R . .
C17 C 0.0942(2) 1.0134(4) 0.45990(19) 0.0415(7) Uani 1 1 d . . .
H17 H 0.0407 1.0692 0.4430 0.050 Uiso 1 1 calc R . .
C18 C 0.10077(19) 0.8677(4) 0.42903(18) 0.0380(6) Uani 1 1 d . . .
C19 C 0.03211(19) 0.8043(4) 0.36801(19) 0.0386(6) Uani 1 1 d . . .
H19 H -0.0204 0.8606 0.3486 0.046 Uiso 1 1 calc R . .
C20 C 0.03973(18) 0.6634(4) 0.33624(18) 0.0360(6) Uani 1 1 d . . .
C21 C 0.1158(2) 0.5759(3) 0.36735(18) 0.0355(6) Uani 1 1 d . . .
C22 C 0.13153(19) 0.4247(3) 0.33053(18) 0.0356(6) Uani 1 1 d . . .
H22 H 0.0735 0.3876 0.3001 0.043 Uiso 1 1 calc R . .
H22B H 0.1496 0.3582 0.3817 0.043 Uiso 1 1 calc R . .
C23 C 0.4750(2) 0.3612(4) 0.3639(2) 0.0425(7) Uani 1 1 d . . .
C24 C 0.5184(2) 0.4674(4) 0.3118(2) 0.0516(8) Uani 1 1 d . . .
H24 H 0.5015 0.5667 0.3181 0.062 Uiso 1 1 calc R . .
C25 C 0.5854(2) 0.4297(5) 0.2514(3) 0.0616(10) Uani 1 1 d . . .
H25 H 0.6145 0.5033 0.2172 0.074 Uiso 1 1 calc R . .
C26 C 0.6102(2) 0.2852(5) 0.2405(3) 0.0588(10) Uani 1 1 d . . .
H26 H 0.6548 0.2595 0.1976 0.071 Uiso 1 1 calc R . .
C27 C 0.5704(2) 0.1797(5) 0.2917(2) 0.0585(10) Uani 1 1 d . . .
H27 H 0.5882 0.0809 0.2850 0.070 Uiso 1 1 calc R . .
C28 C 0.5034(2) 0.2164(4) 0.3542(2) 0.0489(8) Uani 1 1 d . . .
H28 H 0.4771 0.1424 0.3902 0.059 Uiso 1 1 calc R . .
C29 C -0.03375(19) 0.6090(4) 0.26922(19) 0.0397(7) Uani 1 1 d . . .
C30 C -0.0858(2) 0.4857(4) 0.2867(2) 0.0476(8) Uani 1 1 d . . .
H30 H -0.0737 0.4336 0.3423 0.057 Uiso 1 1 calc R . .
C31 C -0.1552(2) 0.4369(5) 0.2246(2) 0.0534(9) Uani 1 1 d . . .
H31 H -0.1901 0.3524 0.2376 0.064 Uiso 1 1 calc R . .
C32 C -0.1729(2) 0.5131(5) 0.1436(2) 0.0566(9) Uani 1 1 d . . .
H32 H -0.2203 0.4808 0.1010 0.068 Uiso 1 1 calc R . .
C33 C -0.1221(2) 0.6354(4) 0.1246(2) 0.0528(8) Uani 1 1 d . . .
H33 H -0.1341 0.6868 0.0687 0.063 Uiso 1 1 calc R . .
C34 C -0.0530(2) 0.6837(4) 0.1875(2) 0.0461(7) Uani 1 1 d . . .
H34 H -0.0186 0.7687 0.1745 0.055 Uiso 1 1 calc R . .
C35 C 0.1759(2) 0.4667(3) 0.15110(18) 0.0379(6) Uani 1 1 d . . .
C36 C 0.2160(2) 0.5640(4) 0.0934(2) 0.0451(7) Uani 1 1 d . . .
C37 C 0.1814(3) 0.5970(4) 0.0058(2) 0.0603(10) Uani 1 1 d . . .
C38 C 0.1003(3) 0.5309(5) -0.0286(2) 0.0647(11) Uani 1 1 d . . .
C39 C 0.0581(2) 0.4320(5) 0.0258(2) 0.0596(10) Uani 1 1 d . . .
C40 C 0.0963(2) 0.4010(4) 0.1119(2) 0.0493(8) Uani 1 1 d . . .
C41 C 0.2099(4) 0.1256(4) 0.2766(4) 0.0847(15) Uani 1 1 d . A .
H41A H 0.1422 0.1215 0.2624 0.102 Uiso 1 1 calc R . .
H41B H 0.2247 0.0953 0.3408 0.102 Uiso 1 1 calc R . .
C42 C 0.2663(3) 0.0450(4) 0.2069(2) 0.0555(9) Uani 1 1 d . . .
C43 C 0.3043(3) 0.1945(4) 0.1825(2) 0.0507(8) Uani 1 1 d . A .
H43A H 0.3722 0.2033 0.1938 0.061 Uiso 1 1 calc R . .
H43B H 0.2855 0.2265 0.1195 0.061 Uiso 1 1 calc R . .
C44 C 0.1966(7) -0.0407(12) 0.1497(7) 0.072(2) Uani 0.50 1 d PU A 1
H44A H 0.1706 -0.1176 0.1872 0.109 Uiso 0.50 1 calc PR A 1
H44B H 0.2269 -0.0846 0.0978 0.109 Uiso 0.50 1 calc PR A 1
H44C H 0.1468 0.0241 0.1267 0.109 Uiso 0.50 1 calc PR A 1
C45 C 0.3495(8) -0.0578(17) 0.2408(8) 0.049(2) Uani 0.50 1 d PU A 1
H45A H 0.3924 -0.0033 0.2820 0.074 Uiso 0.50 1 calc PR A 1
H45B H 0.3823 -0.0921 0.1877 0.074 Uiso 0.50 1 calc PR A 1
H45C H 0.3250 -0.1415 0.2735 0.074 Uiso 0.50 1 calc PR A 1
C44A C 0.2216(7) -0.0200(12) 0.1153(6) 0.065(2) Uani 0.50 1 d PU A 2
H44D H 0.1818 0.0535 0.0846 0.097 Uiso 0.50 1 calc PR A 2
H44E H 0.1843 -0.1056 0.1294 0.097 Uiso 0.50 1 calc PR A 2
H44F H 0.2706 -0.0485 0.0749 0.097 Uiso 0.50 1 calc PR A 2
C45A C 0.3240(9) -0.0532(15) 0.2630(9) 0.060(3) Uani 0.50 1 d PU A 2
H45D H 0.3579 0.0024 0.3112 0.090 Uiso 0.50 1 calc PR A 2
H45E H 0.3683 -0.1021 0.2245 0.090 Uiso 0.50 1 calc PR A 2
H45F H 0.2849 -0.1261 0.2912 0.090 Uiso 0.50 1 calc PR A 2

loop_
_atom_site_aniso_label
_atom_site_aniso_U_11
_atom_site_aniso_U_22
_atom_site_aniso_U_33
_atom_site_aniso_U_23
_atom_site_aniso_U_13
_atom_site_aniso_U_12
B1 0.0376(15) 0.0278(16) 0.0413(16) -0.0015(13) 0.0043(13) 0.0016(13)
O1 0.0573(12) 0.0279(11) 0.0438(10) 0.0019(9) 0.0101(9) -0.0011(10)
F1 0.0814(14) 0.0514(12) 0.0493(10) 0.0062(9) 0.0078(9) -0.0212(11)
F2 0.163(3) 0.0586(15) 0.0530(12) 0.0191(12) 0.0085(15) -0.0054(17)
F3 0.129(2) 0.095(2) 0.0453(10) -0.0051(12) -0.0234(12) 0.0483(18)
F4 0.0579(12) 0.142(3) 0.0559(11) -0.0334(15) -0.0127(10) 0.0058(15)
F5 0.0691(13) 0.1000(19) 0.0469(10) -0.0169(12) 0.0054(9) -0.0381(14)
C1 0.0335(13) 0.0260(14) 0.0438(14) 0.0022(12) 0.0046(10) 0.0006(12)
C2 0.0347(13) 0.0292(15) 0.0425(14) -0.0030(12) -0.0053(11) -0.0048(12)
C3 0.0389(14) 0.0278(15) 0.0485(15) -0.0041(12) -0.0075(12) -0.0008(12)
C4 0.0472(16) 0.0345(17) 0.0531(16) -0.0044(14) -0.0119(14) 0.0021(14)
C5 0.0523(17) 0.0305(16) 0.0464(15) 0.0010(13) -0.0081(13) -0.0054(14)
C6 0.072(2) 0.0355(18) 0.0484(16) 0.0069(14) -0.0094(16) -0.0063(16)
C7 0.070(2) 0.048(2) 0.0469(17) 0.0129(16) -0.0066(16) -0.0190(18)
C8 0.0480(16) 0.068(3) 0.0463(16) 0.0009(16) 0.0024(14) -0.0191(17)
C9 0.0407(14) 0.0474(19) 0.0416(14) 0.0034(14) -0.0010(12) -0.0102(14)
C10 0.0405(14) 0.0334(16) 0.0399(13) -0.0001(12) -0.0057(11) -0.0066(12)
C11 0.0338(13) 0.0332(16) 0.0394(13) -0.0031(12) -0.0036(11) -0.0034(12)
C12 0.0304(12) 0.0371(16) 0.0358(13) 0.0007(12) 0.0032(11) 0.0020(12)
C13 0.0335(13) 0.0404(16) 0.0291(11) -0.0014(12) 0.0028(10) 0.0010(12)
C14 0.0411(14) 0.0387(17) 0.0368(13) -0.0045(13) 0.0008(11) 0.0002(13)
C15 0.0482(16) 0.0384(18) 0.0407(14) -0.0036(13) 0.0001(12) -0.0043(14)
C16 0.0520(17) 0.0363(17) 0.0448(15) -0.0034(13) 0.0017(13) 0.0014(14)
C17 0.0452(15) 0.0388(18) 0.0405(14) -0.0027(13) 0.0025(12) 0.0072(14)
C18 0.0396(14) 0.0395(17) 0.0353(12) -0.0045(13) 0.0045(11) 0.0016(13)
C19 0.0342(13) 0.0425(18) 0.0390(13) -0.0040(12) 0.0012(11) 0.0032(13)
C20 0.0307(13) 0.0420(17) 0.0352(13) -0.0018(12) 0.0017(11) -0.0020(12)
C21 0.0379(14) 0.0351(16) 0.0336(12) -0.0014(11) 0.0041(11) -0.0018(12)
C22 0.0393(14) 0.0310(15) 0.0364(13) -0.0033(11) 0.0016(11) -0.0067(12)
C23 0.0366(14) 0.0383(17) 0.0516(16) -0.0073(14) -0.0080(12) 0.0053(13)
C24 0.0361(14) 0.0440(19) 0.075(2) -0.0109(17) 0.0049(14) -0.0060(14)
C25 0.0377(15) 0.067(3) 0.080(2) -0.014(2) 0.0087(16) -0.0078(18)
C26 0.0383(16) 0.068(3) 0.069(2) -0.019(2) -0.0019(15) 0.0085(18)
C27 0.0512(19) 0.060(2) 0.063(2) -0.0157(19) -0.0129(16) 0.0218(18)
C28 0.0469(17) 0.0406(19) 0.0575(18) -0.0035(15) -0.0141(14) 0.0096(15)
C29 0.0337(13) 0.0496(19) 0.0360(13) -0.0072(13) 0.0023(11) 0.0003(13)
C30 0.0362(14) 0.063(2) 0.0433(15) -0.0040(15) 0.0009(12) -0.0071(15)
C31 0.0386(15) 0.065(2) 0.0566(18) -0.0104(17) 0.0018(14) -0.0116(16)
C32 0.0450(16) 0.076(3) 0.0476(17) -0.0174(18) -0.0104(13) -0.0028(18)
C33 0.0526(18) 0.061(2) 0.0441(16) -0.0059(16) -0.0079(14) 0.0041(17)
C34 0.0427(16) 0.054(2) 0.0411(15) -0.0055(14) -0.0038(13) -0.0003(15)
C35 0.0412(14) 0.0346(16) 0.0380(13) -0.0038(12) 0.0035(11) 0.0057(13)
C36 0.0546(18) 0.0342(17) 0.0465(16) 0.0001(13) 0.0032(14) 0.0028(14)
C37 0.100(3) 0.040(2) 0.0418(16) 0.0053(15) 0.0057(18) 0.015(2)
C38 0.080(2) 0.075(3) 0.0378(16) -0.0084(18) -0.0099(17) 0.034(2)
C39 0.0526(18) 0.079(3) 0.0467(17) -0.0167(19) -0.0065(15) 0.014(2)
C40 0.0425(15) 0.065(2) 0.0408(15) -0.0078(15) 0.0024(12) 0.0011(16)
C41 0.121(4) 0.028(2) 0.110(3) -0.004(2) 0.054(3) -0.011(2)
C42 0.068(2) 0.0369(19) 0.0603(19) -0.0092(16) -0.0047(17) 0.0019(17)
C43 0.064(2) 0.047(2) 0.0417(15) 0.0042(15) 0.0110(14) 0.0159(17)
C44 0.076(4) 0.062(4) 0.079(4) -0.014(3) 0.001(3) -0.004(3)
C45 0.053(4) 0.039(3) 0.056(4) -0.001(3) 0.000(3) 0.002(3)
C44A 0.072(4) 0.057(3) 0.064(3) -0.010(3) -0.003(3) -0.004(3)
C45A 0.082(7) 0.033(4) 0.065(6) 0.005(4) 0.002(5) -0.002(5)

loop_
_atom_type_symbol
_atom_type_description
_atom_type_scat_dispersion_real
_atom_type_scat_dispersion_imag
_atom_type_scat_source
C C 0.0181 0.0091 'International Tables Vol C Tables 4.2.6.8 and 6.1.1.4'
H H 0.0000 0.0000 'International Tables Vol C Tables 4.2.6.8 and 6.1.1.4'
B B 0.0090 0.0039 'International Tables Vol C Tables 4.2.6.8 and 6.1.1.4'
F F 0.0727 0.0534 'International Tables Vol C Tables 4.2.6.8 and 6.1.1.4'
O O 0.0492 0.0322 'International Tables Vol C Tables 4.2.6.8 and 6.1.1.4'

loop_
_geom_angle_atom_site_label_1
_geom_angle_atom_site_label_2
_geom_angle_atom_site_label_3
_geom_angle
O1 B1 C1 104.4(2)
O1 B1 C22 104.9(2)
C1 B1 C22 111.9(2)
O1 B1 C35 105.0(2)
C1 B1 C35 115.2(2)
C22 B1 C35 114.1(2)
C41 O1 C43 91.5(3)
C41 O1 B1 132.3(3)
C43 O1 B1 128.3(2)
C2 C1 B1 111.0(2)
C11 C2 C3 118.9(3)
C11 C2 C1 118.5(2)
C3 C2 C1 122.3(3)
C4 C3 C2 119.3(3)
C4 C3 C23 119.8(3)
C2 C3 C23 120.9(3)
C3 C4 C5 122.5(3)
C4 C5 C6 122.9(3)
C4 C5 C10 118.4(3)
C6 C5 C10 118.7(3)
C7 C6 C5 121.8(3)
C6 C7 C8 120.2(3)
C9 C8 C7 120.3(3)
C8 C9 C10 121.2(3)
C9 C10 C11 123.0(3)
C9 C10 C5 117.8(3)
C11 C10 C5 119.0(3)
C2 C11 C10 121.3(3)
C2 C11 C12 118.8(2)
C10 C11 C12 119.7(3)
C21 C12 C13 121.1(3)
C21 C12 C11 117.9(3)
C13 C12 C11 121.0(2)
C18 C13 C12 119.1(2)
C18 C13 C14 118.2(3)
C12 C13 C14 122.6(3)
C15 C14 C13 120.6(3)
C14 C15 C16 120.9(3)
C17 C16 C15 119.7(3)
C16 C17 C18 120.9(3)
C17 C18 C13 119.6(3)
C17 C18 C19 122.0(3)
C13 C18 C19 118.4(3)
C20 C19 C18 121.9(3)
C19 C20 C21 119.8(3)
C19 C20 C29 117.9(3)
C21 C20 C29 122.3(3)
C12 C21 C20 119.6(3)
C12 C21 C22 117.8(3)
C20 C21 C22 122.4(2)
C21 C22 B1 109.8(2)
C28 C23 C24 117.7(3)
C28 C23 C3 120.8(3)
C24 C23 C3 121.5(3)
C25 C24 C23 121.0(4)
C24 C25 C26 120.3(4)
C27 C26 C25 119.9(4)
C26 C27 C28 120.5(4)
C23 C28 C27 120.5(4)
C30 C29 C34 118.2(3)
C30 C29 C20 121.7(3)
C34 C29 C20 120.1(3)
C29 C30 C31 121.4(3)
C32 C31 C30 119.3(3)
C33 C32 C31 120.4(3)
C32 C33 C34 119.8(3)
C29 C34 C33 120.9(3)
C36 C35 C40 113.2(3)
C36 C35 B1 125.7(3)
C40 C35 B1 121.1(3)
F1 C36 C35 121.4(3)
F1 C36 C37 114.2(3)
C35 C36 C37 124.4(3)
F2 C37 C36 120.9(4)
F2 C37 C38 119.3(3)
C36 C37 C38 119.8(4)
F3 C38 C39 120.3(4)
F3 C38 C37 121.5(4)
C39 C38 C37 118.2(3)
F4 C39 C38 119.9(3)
F4 C39 C40 120.3(4)
C38 C39 C40 119.7(4)
F5 C40 C39 115.1(3)
F5 C40 C35 120.1(3)
C39 C40 C35 124.8(4)
O1 C41 C42 91.7(3)
C45A C42 C44 109.8(7)
C45A C42 C41 103.6(6)
C44 C42 C41 105.1(5)
C45A C42 C43 119.2(6)
C44 C42 C43 125.5(5)
C41 C42 C43 85.9(3)
C45A C42 C44A 116.3(7)
C44 C42 C44A 24.6(5)
C41 C42 C44A 122.7(5)
C43 C42 C44A 106.3(5)
C45A C42 C45 18.4(6)
C44 C42 C45 109.8(7)
C41 C42 C45 120.1(5)
C43 C42 C45 109.5(6)
C44A C42 C45 108.2(6)
O1 C43 C42 90.8(2)

loop_
_geom_bond_atom_site_label_1
_geom_bond_atom_site_label_2
_geom_bond_distance
B1 O1 1.620(4)
B1 C1 1.621(4)
B1 C22 1.629(4)
B1 C35 1.652(4)
O1 C41 1.441(5)
O1 C43 1.464(4)
F1 C36 1.344(4)
F2 C37 1.336(5)
F3 C38 1.338(4)
F4 C39 1.356(5)
F5 C40 1.362(4)
C1 C2 1.514(4)
C2 C11 1.385(4)
C2 C3 1.447(4)
C3 C4 1.372(4)
C3 C23 1.478(4)
C4 C5 1.407(5)
C5 C6 1.421(5)
C5 C10 1.426(4)
C6 C7 1.343(5)
C7 C8 1.407(5)
C8 C9 1.369(5)
C9 C10 1.424(4)
C10 C11 1.425(4)
C11 C12 1.502(4)
C12 C21 1.397(4)
C12 C13 1.424(4)
C13 C18 1.423(4)
C13 C14 1.425(4)
C14 C15 1.375(5)
C15 C16 1.414(5)
C16 C17 1.369(4)
C17 C18 1.417(5)
C18 C19 1.424(4)
C19 C20 1.381(5)
C20 C21 1.418(4)
C20 C29 1.494(4)
C21 C22 1.510(4)
C23 C28 1.401(5)
C23 C24 1.402(5)
C24 C25 1.385(5)
C25 C26 1.386(6)
C26 C27 1.368(6)
C27 C28 1.402(5)
C29 C30 1.390(5)
C29 C34 1.391(4)
C30 C31 1.392(4)
C31 C32 1.387(5)
C32 C33 1.378(6)
C33 C34 1.396(4)
C35 C36 1.375(4)
C35 C40 1.395(4)
C36 C37 1.384(5)
C37 C38 1.391(6)
C38 C39 1.368(7)
C39 C40 1.379(5)
C41 C42 1.526(6)
C42 C45A 1.453(14)
C42 C44 1.499(10)
C42 C43 1.527(5)
C42 C44A 1.574(9)
C42 C45 1.587(13)

loop_
_platon_squeeze_void_nr
_platon_squeeze_void_average_x
_platon_squeeze_void_average_y
_platon_squeeze_void_average_z
_platon_squeeze_void_volume
_platon_squeeze_void_count_electrons
_platon_squeeze_void_content
1 0.500 -0.005 1.000 247 58 ' '
2 0.965 0.156 0.292 8 0 ' '
3 0.035 0.656 0.708 8 0 ' '
